data_1566928
loop_
_publ_author_name
'Plajer, Alex Johannes'
'Pr\"ohm, Patrick'
'Rupf, Susanne M.'

_publ_section_title
;
 Lithium achieves sequence selective ring-opening terpolymerisation
 (ROTERP) of ternary monomer mixtures
;
_journal_name_full 'Chemical Science'
_journal_paper_doi 10.1039/D2SC01776H
_journal_year 2022
_chemical_formula_moiety 'C96 H104 K8 O24 S8'
_chemical_formula_sum 'C96 H104 K8 O24 S8'
_chemical_formula_weight 2211.07
_chemical_properties_physical Hygroscopic
_space_group_crystal_system monoclinic
_space_group_IT_number 13
_space_group_name_Hall '-P 2yac'
_space_group_name_H-M_alt 'P 1 2/n 1'
_atom_sites_solution_hydrogens geom
_atom_sites_solution_primary direct
_audit_creation_date 2021-10-18
_audit_creation_method
;
Olex2 1.3
(compiled Nov 21 2019 18:26:39 for OlexSys, GUI svn.r6003)
;
_audit_update_record
;
2022-03-23 deposited with the CCDC.	2022-05-04 downloaded from the CCDC.
;
_cell_angle_alpha 90
_cell_angle_beta 104.412(3)
_cell_angle_gamma 90
_cell_formula_units_Z 1
_cell_length_a 15.1783(13)
_cell_length_b 6.6961(6)
_cell_length_c 30.176(3)
_cell_measurement_reflns_used 9965
_cell_measurement_temperature 100
_cell_measurement_theta_max 25.380
_cell_measurement_theta_min 2.771
_cell_volume 2970.4(5)
_computing_cell_refinement 'SAINT V8.38A (Bruker, 2018)'
_computing_data_reduction 'SAINT V8.38A (Bruker, 2018)'
_computing_molecular_graphics 'Olex2 1.3 (Dolomanov et al., 2009)'
_computing_publication_material 'Olex2 1.3 (Dolomanov et al., 2009)'
_computing_structure_refinement 'XL  (Sheldrick, 2008)'
_computing_structure_solution 'XS  (Sheldrick, 2008)'
_diffrn_ambient_temperature 100
_diffrn_measured_fraction_theta_full 0.998
_diffrn_measured_fraction_theta_max 0.990
_diffrn_measurement_device_type 'Bruker APEX-II CCD'
_diffrn_measurement_method '\w scans'
_diffrn_radiation_type MoK\a
_diffrn_radiation_wavelength 0.71073
_diffrn_reflns_av_R_equivalents 0.1002
_diffrn_reflns_av_unetI/netI 0.0441
_diffrn_reflns_Laue_measured_fraction_full 0.998
_diffrn_reflns_Laue_measured_fraction_max 0.990
_diffrn_reflns_limit_h_max 18
_diffrn_reflns_limit_h_min -18
_diffrn_reflns_limit_k_max 8
_diffrn_reflns_limit_k_min -8
_diffrn_reflns_limit_l_max 36
_diffrn_reflns_limit_l_min -36
_diffrn_reflns_number 48719
_diffrn_reflns_point_group_measured_fraction_full 0.998
_diffrn_reflns_point_group_measured_fraction_max 0.990
_diffrn_reflns_theta_full 25.242
_diffrn_reflns_theta_max 25.452
_diffrn_reflns_theta_min 2.090
_diffrn_standards_number 0
_exptl_absorpt_coefficient_mu 0.492
_exptl_absorpt_correction_T_max 0.7452
_exptl_absorpt_correction_T_min 0.6098
_exptl_absorpt_correction_type numerical
_exptl_absorpt_process_details
;
SADABS-2016/2 (Bruker,2016/2) was used for absorption correction.
wR2(int) was 0.0871 before and 0.0497 after correction.
The Ratio of minimum to maximum transmission is 0.8183.
The \l/2 correction factor is Not present.
;
_exptl_crystal_colour colourless
_exptl_crystal_colour_primary colourless
_exptl_crystal_density_diffrn 1.236
_exptl_crystal_description needle
_exptl_crystal_F_000 1152
_exptl_crystal_recrystallization_method 'Re-crystallisation from solvent: tetrahydrofuran, pentane'
_exptl_crystal_size_max 0.5
_exptl_crystal_size_mid 0.14
_exptl_crystal_size_min 0.1
_refine_diff_density_max 1.858
_refine_diff_density_min -0.632
_refine_diff_density_rms 0.154
_refine_ls_extinction_method none
_refine_ls_goodness_of_fit_ref 1.147
_refine_ls_hydrogen_treatment constr
_refine_ls_matrix_type full
_refine_ls_number_parameters 308
_refine_ls_number_reflns 5700
_refine_ls_number_restraints 0
_refine_ls_restrained_S_all 1.147
_refine_ls_R_factor_all 0.0832
_refine_ls_R_factor_gt 0.0821
_refine_ls_shift/su_max 0.005
_refine_ls_shift/su_mean 0.001
_refine_ls_structure_factor_coef Fsqd
_refine_ls_weighting_details 'w=1/[\s^2^(Fo^2^)+(0.1446P)^2^+8.3895P] where P=(Fo^2^+2Fc^2^)/3'
_refine_ls_weighting_scheme calc
_refine_ls_wR_factor_gt 0.2414
_refine_ls_wR_factor_ref 0.2426
_reflns_Friedel_coverage 0.000
_reflns_number_gt 5588
_reflns_number_total 5700
_reflns_threshold_expression 'I > 2\s(I)'
_cod_data_source_file d2sc01776h2.cif
_cod_data_source_block p2_n_neu
_cod_database_code 1566928
_shelx_shelxl_version_number 2018/3
_shelx_space_group_comment
;
The symmetry employed for this shelxl refinement is uniquely defined
by the following loop, which should always be used as a source of
symmetry information in preference to the above space-group names.
They are only intended as comments.
;
_shelx_estimated_absorpt_t_max 0.952
_shelx_estimated_absorpt_t_min 0.791
_olex2_refinement_description
;
1. Twinned data refinement
 Scales: 0.500(3)
 0.500(3)
2. Fixed Uiso
 At 1.2 times of:
  All C(H) groups
 At 1.5 times of:
  All C(H,H,H) groups
3. Uiso/Uaniso restraints and constraints
Uanis(C100) = Uanis(C101)
4.a Aromatic/amide H refined with riding coordinates:
 C202(H202), C102(H102), C203(H203), C104(H104), C205(H205), C105(H105),
 C103(H103), C204(H204)
4.b Idealised Me refined as rotating group:
 C209(H20A,H20B,H20C), C110(H11A,H11B,H11C), C109(H10A,H10B,H10C), C211(H21A,
 H21B,H21C), C207(H20D,H20E,H20F), C111(H11D,H11E,H11F)
;
_olex2_submission_special_instructions 'No special instructions were received'

loop_
_space_group_symop_operation_xyz
'x, y, z'
'-x+1/2, y, -z+1/2'
'-x, -y, -z'
'x-1/2, -y, z-1/2'

loop_
_atom_site_label
_atom_site_type_symbol
_atom_site_fract_x
_atom_site_fract_y
_atom_site_fract_z
_atom_site_U_iso_or_equiv
_atom_site_adp_type
_atom_site_occupancy
_atom_site_site_symmetry_order
_atom_site_calc_flag
_atom_site_refinement_flags_posn
_atom_site_refinement_flags_adp
_atom_site_refinement_flags_occupancy
_atom_site_disorder_assembly
_atom_site_disorder_group
K1 K 0.61697(9) 0.1767(2) 0.71063(4) 0.0200(3) Uani 1 1 d . . . . .
S1 S 0.55678(11) 0.2410(3) 0.80329(5) 0.0265(4) Uani 1 1 d . . . . .
C101 C 0.6982(4) 0.1962(8) 0.87741(18) 0.0160(8) Uani 1 1 d . . . . .
C201 C 0.5689(4) 0.6962(9) 0.62492(19) 0.0186(12) Uani 1 1 d . . . . .
O202 O 0.3716(3) 0.3932(6) 0.58371(14) 0.0191(9) Uani 1 1 d . . . . .
O200 O 0.6648(3) 0.5943(8) 0.69882(14) 0.0307(11) Uani 1 1 d . . . . .
O102 O 0.5521(3) -0.1097(6) 0.92637(14) 0.0204(9) Uani 1 1 d . . . . .
O201 O 0.4938(3) 0.3025(7) 0.63998(15) 0.0270(10) Uani 1 1 d . . . . .
C202 C 0.6159(4) 0.8462(9) 0.6086(2) 0.0198(12) Uani 1 1 d . . . . .
H202 H 0.661661 0.918857 0.629645 0.024 Uiso 1 1 calc R U . . .
C100 C 0.6643(4) 0.1635(8) 0.82683(18) 0.0160(8) Uani 1 1 d . . . . .
C210 C 0.5043(4) 0.5867(8) 0.59362(19) 0.0161(11) Uani 1 1 d . . . . .
C102 C 0.7600(4) 0.3489(9) 0.8922(2) 0.0208(12) Uani 1 1 d . . . . .
H102 H 0.783050 0.420221 0.870303 0.025 Uiso 1 1 calc R U . . .
C106 C 0.6673(4) 0.0895(9) 0.91104(19) 0.0143(11) Uani 1 1 d . . . . .
C203 C 0.5976(4) 0.8912(9) 0.5632(2) 0.0207(12) Uani 1 1 d . . . . .
H203 H 0.629779 0.995988 0.552928 0.025 Uiso 1 1 calc R U . . .
C104 C 0.7572(4) 0.2994(9) 0.97047(19) 0.0205(13) Uani 1 1 d . . . . .
H104 H 0.776765 0.336324 1.001781 0.025 Uiso 1 1 calc R U . . .
C205 C 0.4845(4) 0.6323(8) 0.54755(19) 0.0182(12) Uani 1 1 d . . . . .
H205 H 0.438521 0.560367 0.526490 0.022 Uiso 1 1 calc R U . . .
C200 C 0.5861(4) 0.6649(9) 0.67642(19) 0.0216(12) Uani 1 1 d . . . . .
C105 C 0.6955(4) 0.1412(9) 0.95682(19) 0.0186(12) Uani 1 1 d . . . . .
H105 H 0.673249 0.069782 0.978975 0.022 Uiso 1 1 calc R U . . .
C108 C 0.4836(4) -0.2719(9) 0.9200(2) 0.0218(12) Uani 1 1 d . . . . .
C107 C 0.6059(4) -0.0843(8) 0.89743(18) 0.0154(11) Uani 1 1 d . . . . .
C206 C 0.4574(4) 0.4106(9) 0.60933(18) 0.0194(12) Uani 1 1 d . . . . .
C103 C 0.7889(4) 0.4005(10) 0.9375(2) 0.0249(13) Uani 1 1 d . . . . .
H103 H 0.831163 0.506655 0.946389 0.030 Uiso 1 1 calc R U . . .
C204 C 0.5322(4) 0.7841(9) 0.53196(19) 0.0217(12) Uani 1 1 d . . . . .
H204 H 0.519884 0.813831 0.500228 0.026 Uiso 1 1 calc R U . . .
C209 C 0.3497(5) 0.0297(10) 0.5839(3) 0.0365(17) Uani 1 1 d . . . . .
H20A H 0.360769 0.032116 0.553254 0.055 Uiso 1 1 calc R U . . .
H20B H 0.305764 -0.075734 0.585378 0.055 Uiso 1 1 calc R U . . .
H20C H 0.406975 0.003327 0.606631 0.055 Uiso 1 1 calc R U . . .
C110 C 0.5289(5) -0.4723(9) 0.9211(2) 0.0284(15) Uani 1 1 d . . . . .
H11A H 0.548232 -0.491880 0.892762 0.043 Uiso 1 1 calc R U . . .
H11B H 0.485876 -0.577701 0.924033 0.043 Uiso 1 1 calc R U . . .
H11C H 0.582088 -0.477999 0.947310 0.043 Uiso 1 1 calc R U . . .
C208 C 0.3125(4) 0.2275(9) 0.5937(2) 0.0249(13) Uani 1 1 d . . . . .
C109 C 0.4458(5) -0.2414(11) 0.9626(2) 0.0327(16) Uani 1 1 d . . . . .
H10A H 0.495560 -0.252823 0.990308 0.049 Uiso 1 1 calc R U . . .
H10B H 0.399799 -0.343415 0.963085 0.049 Uiso 1 1 calc R U . . .
H10C H 0.418230 -0.108548 0.961434 0.049 Uiso 1 1 calc R U . . .
C211 C 0.2237(4) 0.2721(12) 0.5577(3) 0.0422(19) Uani 1 1 d . . . . .
H21A H 0.196358 0.394458 0.566084 0.063 Uiso 1 1 calc R U . . .
H21B H 0.181372 0.160462 0.556263 0.063 Uiso 1 1 calc R U . . .
H21C H 0.236805 0.289867 0.527724 0.063 Uiso 1 1 calc R U . . .
C207 C 0.3018(7) 0.2401(14) 0.6420(3) 0.052(2) Uani 1 1 d . . . . .
H20D H 0.360107 0.210183 0.663603 0.078 Uiso 1 1 calc R U . . .
H20E H 0.256003 0.143291 0.646084 0.078 Uiso 1 1 calc R U . . .
H20F H 0.282298 0.375104 0.647826 0.078 Uiso 1 1 calc R U . . .
C111 C 0.4119(5) -0.2277(12) 0.8764(3) 0.0400(18) Uani 1 1 d . . . . .
H11D H 0.388443 -0.092157 0.877865 0.060 Uiso 1 1 calc R U . . .
H11E H 0.362004 -0.323889 0.872988 0.060 Uiso 1 1 calc R U . . .
H11F H 0.438849 -0.238449 0.850179 0.060 Uiso 1 1 calc R U . . .
O100 O 0.7178(3) 0.0899(8) 0.80513(14) 0.0278(10) Uani 1 1 d . . . . .
K2 K 0.84388(11) 0.6782(2) 0.70769(4) 0.0306(4) Uani 1 1 d . . . . .
S2 S 0.50520(11) 0.7452(3) 0.70094(6) 0.0335(4) Uani 1 1 d . . . . .
O101 O 0.6059(3) -0.1914(6) 0.86506(14) 0.0236(9) Uani 1 1 d . . . . .

loop_
_atom_site_aniso_label
_atom_site_aniso_U_11
_atom_site_aniso_U_22
_atom_site_aniso_U_33
_atom_site_aniso_U_23
_atom_site_aniso_U_13
_atom_site_aniso_U_12
K1 0.0225(6) 0.0208(6) 0.0154(5) 0.0005(5) 0.0023(5) 0.0000(5)
S1 0.0236(7) 0.0327(9) 0.0198(7) -0.0017(6) -0.0009(6) 0.0064(7)
C101 0.0212(19) 0.0063(17) 0.021(2) 0.0019(14) 0.0056(16) -0.0007(15)
C201 0.012(2) 0.021(3) 0.021(3) -0.003(2) 0.001(2) 0.006(2)
O202 0.0089(18) 0.0141(19) 0.030(2) -0.0016(17) -0.0033(16) -0.0004(16)
O200 0.020(2) 0.046(3) 0.025(2) 0.018(2) 0.0031(18) 0.014(2)
O102 0.022(2) 0.016(2) 0.026(2) -0.0003(16) 0.0107(17) -0.0046(17)
O201 0.029(2) 0.020(2) 0.026(2) 0.0083(18) -0.0038(19) -0.0044(19)
C202 0.016(3) 0.019(3) 0.023(3) -0.005(2) 0.003(2) -0.001(2)
C100 0.0212(19) 0.0063(17) 0.021(2) 0.0019(14) 0.0056(16) -0.0007(15)
C210 0.016(3) 0.009(3) 0.022(3) -0.002(2) 0.003(2) 0.007(2)
C102 0.024(3) 0.016(3) 0.024(3) 0.005(2) 0.008(2) -0.003(2)
C106 0.012(2) 0.013(3) 0.019(3) -0.001(2) 0.006(2) -0.002(2)
C203 0.024(3) 0.008(3) 0.032(3) 0.005(2) 0.012(3) 0.004(2)
C104 0.020(3) 0.022(3) 0.018(3) -0.008(2) 0.002(2) 0.007(2)
C205 0.018(3) 0.006(3) 0.026(3) -0.002(2) -0.002(2) -0.001(2)
C200 0.030(3) 0.014(3) 0.019(3) -0.002(2) 0.003(2) -0.009(2)
C105 0.017(3) 0.020(3) 0.019(3) 0.004(2) 0.004(2) 0.005(2)
C108 0.022(3) 0.018(3) 0.028(3) -0.001(2) 0.012(2) -0.007(2)
C107 0.022(3) 0.009(3) 0.016(2) 0.001(2) 0.005(2) -0.004(2)
C206 0.026(3) 0.016(3) 0.016(3) -0.004(2) 0.004(2) 0.002(2)
C103 0.018(3) 0.024(3) 0.029(3) -0.001(3) 0.001(3) -0.005(3)
C204 0.024(3) 0.021(3) 0.019(3) 0.004(2) 0.003(2) 0.001(3)
C209 0.027(4) 0.016(3) 0.063(5) -0.008(3) 0.005(3) -0.004(3)
C110 0.040(4) 0.008(3) 0.045(4) 0.000(3) 0.025(3) -0.008(3)
C208 0.022(3) 0.011(3) 0.042(4) -0.003(3) 0.010(3) -0.007(2)
C109 0.033(4) 0.028(4) 0.044(4) -0.010(3) 0.024(3) -0.013(3)
C211 0.017(3) 0.027(4) 0.078(6) 0.011(4) 0.003(3) -0.008(3)
C207 0.063(5) 0.050(5) 0.054(5) -0.001(4) 0.034(5) -0.025(5)
C111 0.023(3) 0.035(4) 0.055(5) 0.002(4) -0.004(3) -0.009(3)
O100 0.024(2) 0.042(3) 0.0180(19) 0.0044(19) 0.0070(17) 0.002(2)
K2 0.0377(8) 0.0318(8) 0.0219(6) 0.0035(6) 0.0069(6) 0.0031(6)
S2 0.0290(8) 0.0401(10) 0.0320(8) -0.0044(7) 0.0086(7) 0.0026(8)
O101 0.035(2) 0.014(2) 0.027(2) -0.0025(17) 0.0160(19) -0.0076(18)

loop_
_atom_type_symbol
_atom_type_description
_atom_type_scat_dispersion_real
_atom_type_scat_dispersion_imag
_atom_type_scat_source
C C 0.0033 0.0016 'International Tables Vol C Tables 4.2.6.8 and 6.1.1.4'
H H 0.0000 0.0000 'International Tables Vol C Tables 4.2.6.8 and 6.1.1.4'
K K 0.2009 0.2494 'International Tables Vol C Tables 4.2.6.8 and 6.1.1.4'
O O 0.0106 0.0060 'International Tables Vol C Tables 4.2.6.8 and 6.1.1.4'
S S 0.1246 0.1234 'International Tables Vol C Tables 4.2.6.8 and 6.1.1.4'

loop_
_geom_angle_atom_site_label_1
_geom_angle_atom_site_label_2
_geom_angle_atom_site_label_3
_geom_angle
_geom_angle_site_symmetry_1
_geom_angle_site_symmetry_3
_geom_angle_publ_flag
K1 K1 K2 53.91(3) 2_656 1_545 ?
S1 K1 K1 87.02(5) . 2_656 ?
S1 K1 C100 29.55(10) . . ?
S1 K1 C200 95.05(11) . . ?
S1 K1 K2 67.19(4) . 2_646 ?
S1 K1 K2 52.68(4) . 2_656 ?
S1 K1 K2 118.28(5) . 1_545 ?
S1 K1 S2 86.74(5) . 1_545 ?
O200 K1 K1 80.47(9) . 2_656 ?
O200 K1 S1 96.41(10) . . ?
O200 K1 C100 98.92(13) . . ?
O200 K1 C200 21.99(13) . . ?
O200 K1 O100 102.81(13) . . ?
O200 K1 K2 44.96(9) . 2_656 ?
O200 K1 K2 117.33(9) . 1_545 ?
O200 K1 K2 147.70(9) . 2_646 ?
O200 K1 S2 162.49(10) . 1_545 ?
O201 K1 K1 150.33(11) . 2_656 ?
O201 K1 S1 111.82(12) . . ?
O201 K1 O200 74.97(13) . . ?
O201 K1 C100 141.06(15) . . ?
O201 K1 C200 55.07(14) . . ?
O201 K1 O100 115.49(14) . 2_656 ?
O201 K1 O100 162.48(15) . . ?
O201 K1 K2 125.53(11) . 1_545 ?
O201 K1 K2 136.29(11) . 2_646 ?
O201 K1 K2 101.16(11) . 2_656 ?
O201 K1 S2 87.85(11) . 1_545 ?
C100 K1 K1 58.88(10) . 2_656 ?
C100 K1 C200 108.27(13) . . ?
C100 K1 K2 52.96(9) . 2_646 ?
C100 K1 K2 91.86(10) . 1_545 ?
C100 K1 K2 56.11(9) . 2_656 ?
C200 K1 K1 102.32(10) . 2_656 ?
C200 K1 K2 134.52(11) . 1_545 ?
C200 K1 K2 161.06(10) . 2_646 ?
C200 K1 K2 52.48(10) . 2_656 ?
O100 K1 K1 45.03(9) 2_656 2_656 ?
O100 K1 K1 41.08(9) . 2_656 ?
O100 K1 S1 50.78(9) . . ?
O100 K1 S1 131.28(10) 2_656 . ?
O100 K1 O200 85.18(15) 2_656 . ?
O100 K1 C100 21.42(13) . . ?
O100 K1 C100 101.92(13) 2_656 . ?
O100 K1 C200 102.32(15) 2_656 . ?
O100 K1 C200 118.70(14) . . ?
O100 K1 O100 81.26(14) 2_656 . ?
O100 K1 K2 106.01(11) 2_656 2_656 ?
O100 K1 K2 67.54(10) . 2_656 ?
O100 K1 K2 71.26(10) . 1_545 ?
O100 K1 K2 85.96(11) 2_656 2_646 ?
O100 K1 K2 32.46(11) 2_656 1_545 ?
O100 K1 K2 45.08(10) . 2_646 ?
O100 K1 S2 105.69(11) 2_656 1_545 ?
O100 K1 S2 92.54(11) . 1_545 ?
K2 K1 K1 71.39(3) 2_646 2_656 ?
K2 K1 K1 71.47(3) 2_656 2_656 ?
K2 K1 K2 56.61(4) 2_646 1_545 ?
K2 K1 K2 109.02(4) 2_646 2_656 ?
K2 K1 K2 125.38(3) 2_656 1_545 ?
S2 K1 K1 116.95(4) 1_545 2_656 ?
S2 K1 C100 92.31(10) 1_545 . ?
S2 K1 C200 140.72(11) 1_545 . ?
S2 K1 K2 139.02(5) 1_545 2_656 ?
S2 K1 K2 48.75(4) 1_545 2_646 ?
S2 K1 K2 75.38(4) 1_545 1_545 ?
K1 S1 K2 78.25(5) . 2_656 ?
C100 S1 K1 82.48(19) . . ?
C100 S1 K2 84.2(2) . 2_656 ?
C102 C101 C100 118.0(5) . . ?
C102 C101 C106 117.5(5) . . ?
C106 C101 C100 124.5(5) . . ?
C202 C201 C200 119.1(5) . . ?
C210 C201 C202 118.6(5) . . ?
C210 C201 C200 122.2(6) . . ?
C206 O202 C208 119.3(5) . . ?
C200 O200 K1 100.7(4) . . ?
C200 O200 K2 100.1(4) . 2_656 ?
C200 O200 K2 137.6(4) . . ?
K2 O200 K1 117.13(16) . . ?
K2 O200 K1 89.66(12) 2_656 . ?
K2 O200 K2 98.60(15) . 2_656 ?
C107 O102 C108 121.8(4) . . ?
C206 O201 K1 158.4(4) . . ?
C201 C202 H202 119.3 . . ?
C203 C202 C201 121.4(6) . . ?
C203 C202 H202 119.3 . . ?
K1 C100 K2 74.17(11) . 2_646 ?
S1 C100 K1 67.97(17) . . ?
S1 C100 K2 101.9(2) . 2_646 ?
C101 C100 K1 167.4(4) . . ?
C101 C100 S1 115.6(4) . . ?
C101 C100 K2 115.3(3) . 2_646 ?
O100 C100 K1 58.2(3) . . ?
O100 C100 S1 125.4(4) . . ?
O100 C100 C101 118.9(5) . . ?
O100 C100 K2 56.5(3) . 2_646 ?
C201 C210 C206 120.4(5) . . ?
C205 C210 C201 120.5(6) . . ?
C205 C210 C206 119.1(5) . . ?
C101 C102 H102 119.0 . . ?
C103 C102 C101 122.0(5) . . ?
C103 C102 H102 119.0 . . ?
C101 C106 C107 119.7(5) . . ?
C105 C106 C101 121.0(5) . . ?
C105 C106 C107 119.3(5) . . ?
C202 C203 H203 120.0 . . ?
C202 C203 C204 120.1(6) . . ?
C204 C203 H203 120.0 . . ?
C105 C104 H104 120.5 . . ?
C103 C104 H104 120.5 . . ?
C103 C104 C105 118.9(5) . . ?
C210 C205 H205 120.0 . . ?
C210 C205 C204 120.0(5) . . ?
C204 C205 H205 120.0 . . ?
C201 C200 K1 114.5(4) . . ?
C201 C200 K2 167.7(4) . 2_656 ?
C201 C200 S2 116.6(5) . . ?
O200 C200 K1 57.3(3) . . ?
O200 C200 C201 118.7(5) . . ?
O200 C200 K2 57.6(3) . 2_656 ?
O200 C200 S2 124.4(4) . . ?
K2 C200 K1 74.35(12) 2_656 . ?
S2 C200 K1 103.5(2) . . ?
S2 C200 K2 67.15(18) . 2_656 ?
C106 C105 C104 119.9(5) . . ?
C106 C105 H105 120.0 . . ?
C104 C105 H105 120.0 . . ?
O102 C108 C110 110.4(5) . . ?
O102 C108 C109 100.8(5) . . ?
O102 C108 C111 107.4(5) . . ?
C110 C108 C109 111.1(5) . . ?
C110 C108 C111 114.9(6) . . ?
C111 C108 C109 111.2(6) . . ?
O102 C107 C106 111.1(5) . . ?
O101 C107 O102 124.7(5) . . ?
O101 C107 C106 124.1(5) . . ?
O202 C206 C210 110.6(5) . . ?
O201 C206 O202 126.0(6) . . ?
O201 C206 C210 123.4(6) . . ?
C102 C103 C104 120.7(6) . . ?
C102 C103 H103 119.7 . . ?
C104 C103 H103 119.7 . . ?
C203 C204 C205 119.4(5) . . ?
C203 C204 H204 120.3 . . ?
C205 C204 H204 120.3 . . ?
H20A C209 H20B 109.5 . . ?
H20A C209 H20C 109.5 . . ?
H20B C209 H20C 109.5 . . ?
C208 C209 H20A 109.5 . . ?
C208 C209 H20B 109.5 . . ?
C208 C209 H20C 109.5 . . ?
C108 C110 H11A 109.5 . . ?
C108 C110 H11B 109.5 . . ?
C108 C110 H11C 109.5 . . ?
H11A C110 H11B 109.5 . . ?
H11A C110 H11C 109.5 . . ?
H11B C110 H11C 109.5 . . ?
O202 C208 C211 100.2(5) . . ?
O202 C208 C207 111.4(5) . . ?
C209 C208 O202 109.8(5) . . ?
C209 C208 C211 109.9(6) . . ?
C209 C208 C207 112.1(7) . . ?
C207 C208 C211 112.8(7) . . ?
C108 C109 H10A 109.5 . . ?
C108 C109 H10B 109.5 . . ?
C108 C109 H10C 109.5 . . ?
H10A C109 H10B 109.5 . . ?
H10A C109 H10C 109.5 . . ?
H10B C109 H10C 109.5 . . ?
C208 C211 H21A 109.5 . . ?
C208 C211 H21B 109.5 . . ?
C208 C211 H21C 109.5 . . ?
H21A C211 H21B 109.5 . . ?
H21A C211 H21C 109.5 . . ?
H21B C211 H21C 109.5 . . ?
C208 C207 H20D 109.5 . . ?
C208 C207 H20E 109.5 . . ?
C208 C207 H20F 109.5 . . ?
H20D C207 H20E 109.5 . . ?
H20D C207 H20F 109.5 . . ?
H20E C207 H20F 109.5 . . ?
C108 C111 H11D 109.5 . . ?
C108 C111 H11E 109.5 . . ?
C108 C111 H11F 109.5 . . ?
H11D C111 H11E 109.5 . . ?
H11D C111 H11F 109.5 . . ?
H11E C111 H11F 109.5 . . ?
K1 O100 K1 93.89(13) 2_656 . ?
K1 O100 K2 117.27(17) 2_656 2_646 ?
C100 O100 K1 138.1(4) . 2_656 ?
C100 O100 K1 100.3(3) . . ?
C100 O100 K2 102.2(4) . 2_646 ?
K2 O100 K1 89.19(13) 2_646 . ?
K1 K2 K1 109.02(4) 2_666 2_656 ?
K1 K2 K1 54.70(4) 2_666 1_565 ?
K1 K2 K1 123.47(4) 2_656 1_565 ?
K1 K2 K2 70.10(3) 2_666 2_656 ?
K1 K2 K2 70.18(3) 2_656 2_656 ?
S1 K2 K1 140.31(5) 2_656 2_666 ?
S1 K2 K1 161.91(5) 2_656 1_565 ?
S1 K2 K1 49.08(4) 2_656 2_656 ?
S1 K2 C100 141.94(11) 2_656 2_666 ?
S1 K2 C200 92.63(10) 2_656 2_656 ?
S1 K2 K2 116.30(4) 2_656 2_656 ?
O200 K2 K1 84.89(10) 2_656 1_565 ?
O200 K2 K1 45.38(11) 2_656 2_656 ?
O200 K2 K1 56.19(11) . 1_565 ?
O200 K2 K1 83.25(10) . 2_656 ?
O200 K2 K1 102.63(12) . 2_666 ?
O200 K2 K1 67.03(10) 2_656 2_666 ?
O200 K2 S1 105.85(12) . 2_656 ?
O200 K2 S1 93.28(11) 2_656 2_656 ?
O200 K2 O200 76.74(14) . 2_656 ?
O200 K2 C100 118.27(14) 2_656 2_666 ?
O200 K2 C100 101.97(15) . 2_666 ?
O200 K2 C200 22.25(14) 2_656 2_656 ?
O200 K2 C200 98.32(15) . 2_656 ?
O200 K2 O100 84.39(15) . 2_666 ?
O200 K2 K2 39.05(9) 2_656 2_656 ?
O200 K2 K2 42.35(10) . 2_656 ?
O200 K2 S2 51.48(9) 2_656 2_656 ?
O200 K2 S2 127.35(11) . 2_656 ?
C100 K2 K1 52.87(9) 2_666 2_666 ?
C100 K2 K1 51.10(10) 2_666 1_565 ?
C100 K2 K1 161.74(10) 2_666 2_656 ?
C100 K2 K2 101.76(10) 2_666 2_656 ?
C200 K2 K1 92.35(10) 2_656 1_565 ?
C200 K2 K1 53.18(10) 2_656 2_656 ?
C200 K2 K1 56.02(10) 2_656 2_666 ?
C200 K2 C100 108.57(14) 2_656 2_666 ?
C200 K2 K2 57.90(11) 2_656 2_656 ?
O100 K2 K1 45.73(9) 2_666 2_666 ?
O100 K2 K1 147.84(9) 2_666 2_656 ?
O100 K2 K1 30.27(9) 2_666 1_565 ?
O100 K2 S1 162.67(10) 2_666 2_656 ?
O100 K2 O200 102.79(13) 2_666 2_656 ?
O100 K2 C100 21.24(13) 2_666 2_666 ?
O100 K2 C200 99.78(13) 2_666 2_656 ?
O100 K2 K2 80.74(9) 2_666 2_656 ?
O100 K2 S2 96.97(10) 2_666 2_656 ?
K2 K2 K1 53.30(3) 2_656 1_565 ?
S2 K2 K1 52.62(4) 2_656 2_666 ?
S2 K2 K1 104.66(5) 2_656 1_565 ?
S2 K2 K1 68.10(5) 2_656 2_656 ?
S2 K2 S1 87.93(6) 2_656 2_656 ?
S2 K2 C100 95.45(11) 2_656 2_666 ?
S2 K2 C200 29.33(11) 2_656 2_656 ?
S2 K2 K2 85.69(5) 2_656 2_656 ?
O101 K2 K1 137.50(10) 2_666 2_656 ?
O101 K2 K1 98.13(10) 2_666 1_565 ?
O101 K2 K1 101.61(11) 2_666 2_666 ?
O101 K2 S1 88.67(10) 2_666 2_656 ?
O101 K2 O200 118.24(14) 2_666 . ?
O101 K2 O200 163.71(15) 2_666 2_656 ?
O101 K2 C100 55.04(13) 2_666 2_666 ?
O101 K2 C200 141.54(16) 2_666 2_656 ?
O101 K2 O100 74.09(12) 2_666 2_666 ?
O101 K2 K2 150.29(11) 2_666 2_656 ?
O101 K2 S2 112.51(12) 2_666 2_656 ?
C200 S2 K1 84.5(2) . 1_565 ?
C200 S2 K2 83.5(2) . 2_656 ?
K2 S2 K1 78.62(5) 2_656 1_565 ?
C107 O101 K2 157.3(4) . 2_646 ?

loop_
_geom_bond_atom_site_label_1
_geom_bond_atom_site_label_2
_geom_bond_distance
_geom_bond_site_symmetry_2
_geom_bond_publ_flag
K1 K1 4.144(2) 2_656 ?
K1 S1 3.180(2) . ?
K1 O200 2.933(5) . ?
K1 O201 2.601(4) . ?
K1 C100 3.401(5) . ?
K1 C200 3.425(6) . ?
K1 O100 2.939(4) . ?
K1 O100 2.730(5) 2_656 ?
K1 K2 4.813(2) 1_545 ?
K1 K2 4.120(2) 2_656 ?
K1 K2 4.104(2) 2_646 ?
K1 S2 3.326(2) 1_545 ?
S1 C100 1.691(6) . ?
S1 K2 3.347(2) 2_656 ?
C101 C100 1.501(7) . ?
C101 C102 1.384(8) . ?
C101 C106 1.413(8) . ?
C201 C202 1.390(9) . ?
C201 C210 1.389(8) . ?
C201 C200 1.525(8) . ?
O202 C206 1.343(7) . ?
O202 C208 1.504(7) . ?
O200 C200 1.305(8) . ?
O200 K2 2.912(5) 2_656 ?
O200 K2 2.723(5) . ?
O102 C108 1.482(7) . ?
O102 C107 1.347(7) . ?
O201 C206 1.196(7) . ?
C202 H202 0.9500 . ?
C202 C203 1.363(8) . ?
C100 O100 1.262(7) . ?
C100 K2 3.405(6) 2_646 ?
C210 C205 1.382(8) . ?
C210 C206 1.513(8) . ?
C102 H102 0.9500 . ?
C102 C103 1.373(9) . ?
C106 C105 1.385(8) . ?
C106 C107 1.484(7) . ?
C203 H203 0.9500 . ?
C203 C204 1.387(9) . ?
C104 H104 0.9500 . ?
C104 C105 1.406(9) . ?
C104 C103 1.384(9) . ?
C205 H205 0.9500 . ?
C205 C204 1.395(8) . ?
C200 K2 3.394(6) 2_656 ?
C200 S2 1.673(7) . ?
C105 H105 0.9500 . ?
C108 C110 1.505(9) . ?
C108 C109 1.547(9) . ?
C108 C111 1.512(10) . ?
C107 O101 1.212(7) . ?
C103 H103 0.9500 . ?
C204 H204 0.9500 . ?
C209 H20A 0.9800 . ?
C209 H20B 0.9800 . ?
C209 H20C 0.9800 . ?
C209 C208 1.498(9) . ?
C110 H11A 0.9800 . ?
C110 H11B 0.9800 . ?
C110 H11C 0.9800 . ?
C208 C211 1.535(10) . ?
C208 C207 1.510(10) . ?
C109 H10A 0.9800 . ?
C109 H10B 0.9800 . ?
C109 H10C 0.9800 . ?
C211 H21A 0.9800 . ?
C211 H21B 0.9800 . ?
C211 H21C 0.9800 . ?
C207 H20D 0.9800 . ?
C207 H20E 0.9800 . ?
C207 H20F 0.9800 . ?
C111 H11D 0.9800 . ?
C111 H11E 0.9800 . ?
C111 H11F 0.9800 . ?
O100 K2 2.906(5) 2_646 ?
K2 K2 4.274(3) 2_656 ?
K2 S2 3.147(2) 2_656 ?
K2 O101 2.645(4) 2_666 ?

loop_
_geom_torsion_atom_site_label_1
_geom_torsion_atom_site_label_2
_geom_torsion_atom_site_label_3
_geom_torsion_atom_site_label_4
_geom_torsion
_geom_torsion_site_symmetry_1
_geom_torsion_site_symmetry_2
_geom_torsion_site_symmetry_3
_geom_torsion_site_symmetry_4
_geom_torsion_publ_flag
K1 S1 C100 C101 166.8(4) . . . . ?
K1 S1 C100 O100 -10.1(5) . . . . ?
K1 S1 C100 K2 -67.28(13) . . . 2_646 ?
K1 O200 C200 C201 -102.1(5) . . . . ?
K1 O200 C200 K2 91.59(19) . . . 2_656 ?
K1 O200 C200 S2 84.1(5) . . . . ?
K1 O201 C206 O202 -169.0(8) . . . . ?
K1 O201 C206 C210 12.3(15) . . . . ?
K1 C100 O100 K1 107.9(5) . . . 2_656 ?
K1 C100 O100 K2 -91.4(2) . . . 2_646 ?
K1 C200 S2 K1 145.41(16) . . . 1_565 ?
K1 C200 S2 K2 66.27(15) . . . 2_656 ?
S1 C100 O100 K1 118.9(5) . . . 2_656 ?
S1 C100 O100 K1 11.0(5) . . . . ?
S1 C100 O100 K2 -80.4(5) . . . 2_646 ?
C101 C100 O100 K1 -165.8(4) . . . . ?
C101 C100 O100 K1 -58.0(8) . . . 2_656 ?
C101 C100 O100 K2 102.8(5) . . . 2_646 ?
C101 C102 C103 C104 0.3(10) . . . . ?
C101 C106 C105 C104 -1.3(8) . . . . ?
C101 C106 C107 O102 -151.8(5) . . . . ?
C101 C106 C107 O101 29.8(8) . . . . ?
C201 C202 C203 C204 -1.2(9) . . . . ?
C201 C210 C205 C204 2.6(9) . . . . ?
C201 C210 C206 O202 147.1(5) . . . . ?
C201 C210 C206 O201 -34.0(8) . . . . ?
C201 C200 S2 K1 -87.9(4) . . . 1_565 ?
C201 C200 S2 K2 -167.1(5) . . . 2_656 ?
O200 C200 S2 K1 86.0(5) . . . 1_565 ?
O200 C200 S2 K2 6.9(5) . . . 2_656 ?
O102 C107 O101 K2 -179.5(7) . . . 2_646 ?
C202 C201 C210 C205 -2.9(8) . . . . ?
C202 C201 C210 C206 174.7(5) . . . . ?
C202 C201 C200 K1 -133.8(5) . . . . ?
C202 C201 C200 O200 -69.2(8) . . . . ?
C202 C201 C200 K2 0(2) . . . 2_656 ?
C202 C201 C200 S2 105.1(6) . . . . ?
C202 C203 C204 C205 0.9(9) . . . . ?
C100 C101 C102 C103 174.5(6) . . . . ?
C100 C101 C106 C105 -173.8(5) . . . . ?
C100 C101 C106 C107 8.0(8) . . . . ?
C210 C201 C202 C203 2.2(9) . . . . ?
C210 C201 C200 K1 49.5(7) . . . . ?
C210 C201 C200 O200 114.2(7) . . . . ?
C210 C201 C200 K2 -176.4(17) . . . 2_656 ?
C210 C201 C200 S2 -71.5(7) . . . . ?
C210 C205 C204 C203 -1.6(9) . . . . ?
C102 C101 C100 K1 -1(2) . . . . ?
C102 C101 C100 S1 -105.4(6) . . . . ?
C102 C101 C100 O100 71.7(7) . . . . ?
C102 C101 C100 K2 135.9(4) . . . 2_646 ?
C102 C101 C106 C105 2.3(8) . . . . ?
C102 C101 C106 C107 -175.9(5) . . . . ?
C106 C101 C100 K1 174.6(14) . . . . ?
C106 C101 C100 S1 70.7(7) . . . . ?
C106 C101 C100 O100 -112.2(7) . . . . ?
C106 C101 C100 K2 -48.0(7) . . . 2_646 ?
C106 C101 C102 C103 -1.8(9) . . . . ?
C106 C107 O101 K2 -1.2(14) . . . 2_646 ?
C205 C210 C206 O202 -35.3(7) . . . . ?
C205 C210 C206 O201 143.6(6) . . . . ?
C200 C201 C202 C203 -174.6(6) . . . . ?
C200 C201 C210 C205 173.8(5) . . . . ?
C200 C201 C210 C206 -8.6(8) . . . . ?
C105 C106 C107 O102 30.0(7) . . . . ?
C105 C106 C107 O101 -148.5(6) . . . . ?
C105 C104 C103 C102 0.7(9) . . . . ?
C108 O102 C107 C106 179.2(5) . . . . ?
C108 O102 C107 O101 -2.3(9) . . . . ?
C107 O102 C108 C110 59.6(7) . . . . ?
C107 O102 C108 C109 177.1(5) . . . . ?
C107 O102 C108 C111 -66.4(7) . . . . ?
C107 C106 C105 C104 176.9(5) . . . . ?
C206 O202 C208 C209 -65.9(7) . . . . ?
C206 O202 C208 C211 178.5(5) . . . . ?
C206 O202 C208 C207 59.0(8) . . . . ?
C206 C210 C205 C204 -175.0(5) . . . . ?
C103 C104 C105 C106 -0.3(9) . . . . ?
C208 O202 C206 O201 1.4(9) . . . . ?
C208 O202 C206 C210 -179.8(5) . . . . ?
K2 S1 C100 K1 -78.87(5) 2_656 . . . ?
K2 S1 C100 C101 88.0(4) 2_656 . . . ?
K2 S1 C100 O100 -89.0(5) 2_656 . . . ?
K2 S1 C100 K2 -146.15(15) 2_656 . . 2_646 ?
K2 O200 C200 K1 153.6(6) . . . . ?
K2 O200 C200 K1 -91.59(19) 2_656 . . . ?
K2 O200 C200 C201 166.3(4) 2_656 . . . ?
K2 O200 C200 C201 51.5(8) . . . . ?
K2 O200 C200 K2 -114.9(6) . . . 2_656 ?
K2 O200 C200 S2 -7.5(6) 2_656 . . . ?
K2 O200 C200 S2 -122.4(5) . . . . ?
K2 C100 O100 K1 -160.7(6) 2_646 . . 2_656 ?
K2 C100 O100 K1 91.4(2) 2_646 . . . ?
K2 C200 S2 K1 79.14(5) 2_656 . . 1_565 ?

loop_
_twin_individual_id
_twin_individual_mass_fraction_refined
1 0.500(3)
2 0.500(3)
